data_7709913
loop_
_publ_author_name
'P\'erez-P\'erez, Jovana'
'Hern\'andez-Balderas, Uvaldo'
'Mart\'inez-Otero, Diego'
'Moya-Cabrera, M\'onica'
'Jancik, Vojtech'

_publ_section_title
;
 Hetero-bimetallic alkali titanosilicates [MOTi{OSi(OtBu)3}3]2 (M =
 Li--Cs) with terminal Ti--O&#x2212; groups
;
_journal_name_full 'Dalton Transactions'
_journal_paper_doi 10.1039/D2DT00939K
_journal_year 2022
_chemical_formula_moiety 'C40 H90 O13 Si3 Ti'
_chemical_formula_sum 'C40 H90 O13 Si3 Ti'
_chemical_formula_weight 911.28
_space_group_crystal_system orthorhombic
_space_group_IT_number 61
_space_group_name_Hall '-P 2ac 2ab'
_space_group_name_H-M_alt 'P b c a'
_atom_sites_solution_hydrogens geom
_atom_sites_solution_primary direct
_atom_sites_solution_secondary difmap
_audit_creation_method SHELXL-2019/2
_audit_update_record
;
2022-03-04 deposited with the CCDC.	2022-03-28 downloaded from the CCDC.
;
_cell_angle_alpha 90
_cell_angle_beta 90
_cell_angle_gamma 90
_cell_formula_units_Z 8
_cell_length_a 22.2645(10)
_cell_length_b 21.7564(10)
_cell_length_c 22.6575(10)
_cell_measurement_reflns_used 9954
_cell_measurement_temperature 100(2)
_cell_measurement_theta_max 26.37
_cell_measurement_theta_min 2.22
_cell_volume 10975.2(9)
_computing_cell_refinement 'Bruker SAINT'
_computing_data_collection 'Bruker APEX2'
_computing_data_reduction 'Bruker SAINT'
_computing_molecular_graphics 'Bruker SHELXTL'
_computing_publication_material 'Bruker SHELXTL'
_computing_structure_refinement 'SHELXL-2019/2 (Sheldrick, 2019)'
_computing_structure_solution 'SHELXT-2018/2 (Sheldrick 2018)'
_diffrn_ambient_temperature 100(2)
_diffrn_detector_area_resol_mean 8.3333
_diffrn_measured_fraction_theta_full 1.000
_diffrn_measured_fraction_theta_max 0.999
_diffrn_measurement_device_type 'Bruker APEX-II CCD'
_diffrn_measurement_method '\f and \w scans'
_diffrn_radiation_type MoK\a
_diffrn_radiation_wavelength 0.71073
_diffrn_reflns_av_R_equivalents 0.0271
_diffrn_reflns_av_unetI/netI 0.0142
_diffrn_reflns_Laue_measured_fraction_full 1.000
_diffrn_reflns_Laue_measured_fraction_max 0.999
_diffrn_reflns_limit_h_max 27
_diffrn_reflns_limit_h_min -27
_diffrn_reflns_limit_k_max 27
_diffrn_reflns_limit_k_min -27
_diffrn_reflns_limit_l_max 28
_diffrn_reflns_limit_l_min -28
_diffrn_reflns_number 86645
_diffrn_reflns_point_group_measured_fraction_full 1.000
_diffrn_reflns_point_group_measured_fraction_max 0.999
_diffrn_reflns_theta_full 25.242
_diffrn_reflns_theta_max 26.401
_diffrn_reflns_theta_min 1.798
_diffrn_source 'Incoatec ImuS'
_exptl_absorpt_coefficient_mu 0.272
_exptl_absorpt_correction_T_max 0.7454
_exptl_absorpt_correction_T_min 0.7071
_exptl_absorpt_correction_type multi-scan
_exptl_absorpt_process_details
; 
 SADABS 2016/2: Krause, L., Herbst-Irmer, R., Sheldrick G.M. & Stalke D., 
 J. Appl. Cryst. 48 (2015) 3-10 
;
_exptl_crystal_colour colourless
_exptl_crystal_density_diffrn 1.103
_exptl_crystal_description Irregular
_exptl_crystal_F_000 3984
_exptl_crystal_size_max 0.423
_exptl_crystal_size_mid 0.339
_exptl_crystal_size_min 0.232
_refine_diff_density_max 0.360
_refine_diff_density_min -0.341
_refine_diff_density_rms 0.040
_refine_ls_extinction_method none
_refine_ls_goodness_of_fit_ref 1.032
_refine_ls_hydrogen_treatment constr
_refine_ls_matrix_type full
_refine_ls_number_parameters 810
_refine_ls_number_reflns 11236
_refine_ls_number_restraints 1367
_refine_ls_restrained_S_all 1.007
_refine_ls_R_factor_all 0.0351
_refine_ls_R_factor_gt 0.0280
_refine_ls_shift/su_max 0.002
_refine_ls_shift/su_mean 0.000
_refine_ls_structure_factor_coef Fsqd
_refine_ls_weighting_details 'w=1/[\s^2^(Fo^2^)+(0.0377P)^2^+4.7632P] where P=(Fo^2^+2Fc^2^)/3'
_refine_ls_weighting_scheme calc
_refine_ls_wR_factor_gt 0.0726
_refine_ls_wR_factor_ref 0.0779
_reflns_Friedel_coverage 0.000
_reflns_number_gt 9730
_reflns_number_total 11236
_reflns_threshold_expression 'I > 2\s(I)'
_cod_data_source_file d2dt00939k2.cif
_cod_data_source_block 7
_cod_database_code 7709913
_shelx_shelxl_version_number 2019/2
_shelx_space_group_comment
; 
The symmetry employed for this shelxl refinement is uniquely defined 
by the following loop, which should always be used as a source of 
symmetry information in preference to the above space-group names. 
They are only intended as comments. 
;
_shelx_estimated_absorpt_t_min 0.894
_shelx_estimated_absorpt_t_max 0.940

loop_
_space_group_symop_operation_xyz
'x, y, z'
'-x+1/2, -y, z+1/2'
'-x, y+1/2, -z+1/2'
'x+1/2, -y+1/2, -z'
'-x, -y, -z'
'x-1/2, y, -z-1/2'
'x, -y-1/2, z-1/2'
'-x-1/2, y-1/2, z'

loop_
_atom_site_label
_atom_site_type_symbol
_atom_site_fract_x
_atom_site_fract_y
_atom_site_fract_z
_atom_site_U_iso_or_equiv
_atom_site_adp_type
_atom_site_occupancy
_atom_site_site_symmetry_order
_atom_site_calc_flag
_atom_site_refinement_flags_posn
_atom_site_refinement_flags_adp
_atom_site_refinement_flags_occupancy
_atom_site_disorder_assembly
_atom_site_disorder_group
Ti1 Ti 0.61997(2) 0.70004(2) 0.59780(2) 0.01468(6) Uani 1 1 d D . . . .
Si1 Si 0.58213(2) 0.83587(2) 0.65057(2) 0.01706(8) Uani 1 1 d . . . . .
Si2 Si 0.75112(2) 0.68629(2) 0.52839(2) 0.01563(7) Uani 1 1 d . . . . .
Si3 Si 0.56929(2) 0.57077(2) 0.66408(2) 0.01717(8) Uani 1 1 d . . . . .
O1 O 0.60627(4) 0.76573(4) 0.64529(4) 0.02064(18) Uani 1 1 d . . . . .
O2 O 0.61907(4) 0.87234(4) 0.70134(4) 0.0237(2) Uani 1 1 d . . . . .
O5 O 0.69840(4) 0.69752(4) 0.57665(4) 0.02012(18) Uani 1 1 d . . . . .
O9 O 0.60195(4) 0.63230(4) 0.63962(4) 0.0246(2) Uani 1 1 d . . . . .
O12 O 0.57039(4) 0.51574(4) 0.61623(4) 0.01991(18) Uani 1 1 d . . . . .
C1 C 0.68237(6) 0.87013(6) 0.71599(6) 0.0241(3) Uani 1 1 d . . . . .
C2 C 0.69690(7) 0.93235(6) 0.74341(7) 0.0317(3) Uani 1 1 d . . . . .
H2A H 0.739657 0.933954 0.753554 0.047 Uiso 1 1 calc R U . . .
H2B H 0.672802 0.938052 0.779194 0.047 Uiso 1 1 calc R U . . .
H2C H 0.687573 0.965059 0.715119 0.047 Uiso 1 1 calc R U . . .
C3 C 0.69145(7) 0.81804(7) 0.75993(7) 0.0336(3) Uani 1 1 d . . . . .
H3A H 0.680198 0.778953 0.741500 0.050 Uiso 1 1 calc R U . . .
H3B H 0.666271 0.825129 0.794750 0.050 Uiso 1 1 calc R U . . .
H3C H 0.733740 0.816499 0.771846 0.050 Uiso 1 1 calc R U . . .
C4 C 0.72025(6) 0.86052(7) 0.66104(7) 0.0321(3) Uani 1 1 d . . . . .
H4A H 0.710386 0.820694 0.643304 0.048 Uiso 1 1 calc R U . . .
H4B H 0.762899 0.861275 0.671722 0.048 Uiso 1 1 calc R U . . .
H4C H 0.711928 0.893387 0.632615 0.048 Uiso 1 1 calc R U . . .
O3 O 0.59133(4) 0.86541(4) 0.58529(4) 0.0242(2) Uani 1 1 d D U . . .
C5 C 0.56352(6) 0.91747(6) 0.55721(6) 0.0241(3) Uani 1 1 d D U . . .
C6 C 0.5548(5) 0.9704(3) 0.6010(3) 0.0387(14) Uani 0.62(3) 1 d D U P A 1
H6A H 0.538636 1.006222 0.580185 0.058 Uiso 0.62(3) 1 calc R U P A 1
H6B H 0.593510 0.981001 0.618846 0.058 Uiso 0.62(3) 1 calc R U P A 1
H6C H 0.526651 0.957693 0.631941 0.058 Uiso 0.62(3) 1 calc R U P A 1
C7 C 0.5031(3) 0.8963(5) 0.5329(5) 0.0394(15) Uani 0.62(3) 1 d D U P A 1
H7A H 0.483788 0.930456 0.511939 0.059 Uiso 0.62(3) 1 calc R U P A 1
H7B H 0.477311 0.882944 0.565482 0.059 Uiso 0.62(3) 1 calc R U P A 1
H7C H 0.509317 0.862021 0.505515 0.059 Uiso 0.62(3) 1 calc R U P A 1
C8 C 0.6048(5) 0.9357(6) 0.5073(4) 0.0445(19) Uani 0.62(3) 1 d D U P A 1
H8A H 0.612253 0.900014 0.481898 0.067 Uiso 0.62(3) 1 calc R U P A 1
H8B H 0.643028 0.950458 0.523468 0.067 Uiso 0.62(3) 1 calc R U P A 1
H8C H 0.586060 0.968477 0.484026 0.067 Uiso 0.62(3) 1 calc R U P A 1
C6A C 0.5741(8) 0.9738(5) 0.5952(7) 0.044(2) Uani 0.38(3) 1 d D U P A 2
H6D H 0.557914 1.010167 0.575255 0.066 Uiso 0.38(3) 1 calc R U P A 2
H6E H 0.617274 0.979161 0.601711 0.066 Uiso 0.38(3) 1 calc R U P A 2
H6F H 0.553842 0.968472 0.633305 0.066 Uiso 0.38(3) 1 calc R U P A 2
C7A C 0.4985(5) 0.9056(8) 0.5438(8) 0.038(2) Uani 0.38(3) 1 d D U P A 2
H7D H 0.482497 0.939477 0.519943 0.056 Uiso 0.38(3) 1 calc R U P A 2
H7E H 0.475867 0.902678 0.580753 0.056 Uiso 0.38(3) 1 calc R U P A 2
H7F H 0.494690 0.867012 0.521814 0.056 Uiso 0.38(3) 1 calc R U P A 2
C8A C 0.5985(8) 0.9250(9) 0.4990(6) 0.038(2) Uani 0.38(3) 1 d D U P A 2
H8D H 0.590302 0.889809 0.473171 0.057 Uiso 0.38(3) 1 calc R U P A 2
H8E H 0.641649 0.926965 0.507377 0.057 Uiso 0.38(3) 1 calc R U P A 2
H8F H 0.585853 0.962948 0.479291 0.057 Uiso 0.38(3) 1 calc R U P A 2
O4 O 0.51165(4) 0.84105(4) 0.66637(4) 0.02292(19) Uani 1 1 d D U . . .
C9 C 0.47318(6) 0.81127(6) 0.70880(6) 0.0225(3) Uani 1 1 d D U . . .
C10 C 0.4156(5) 0.8491(7) 0.7106(8) 0.032(2) Uani 0.56(5) 1 d D U P B 1
H10A H 0.396415 0.848292 0.671730 0.048 Uiso 0.56(5) 1 calc R U P B 1
H10B H 0.425202 0.891591 0.721328 0.048 Uiso 0.56(5) 1 calc R U P B 1
H10C H 0.388221 0.831605 0.740047 0.048 Uiso 0.56(5) 1 calc R U P B 1
C11 C 0.5046(6) 0.8117(7) 0.7692(4) 0.0270(16) Uani 0.56(5) 1 d D U P B 1
H11A H 0.541108 0.786568 0.767236 0.040 Uiso 0.56(5) 1 calc R U P B 1
H11B H 0.477487 0.794765 0.799150 0.040 Uiso 0.56(5) 1 calc R U P B 1
H11C H 0.515311 0.853971 0.779777 0.040 Uiso 0.56(5) 1 calc R U P B 1
C12 C 0.4603(7) 0.7458(4) 0.6900(6) 0.0316(16) Uani 0.56(5) 1 d D U P B 1
H12A H 0.443587 0.745752 0.649976 0.047 Uiso 0.56(5) 1 calc R U P B 1
H12B H 0.431386 0.727279 0.717285 0.047 Uiso 0.56(5) 1 calc R U P B 1
H12C H 0.497692 0.721995 0.690494 0.047 Uiso 0.56(5) 1 calc R U P B 1
C10A C 0.4195(7) 0.8546(10) 0.7127(10) 0.034(3) Uani 0.44(5) 1 d D U P B 2
H10D H 0.402269 0.860345 0.673225 0.050 Uiso 0.44(5) 1 calc R U P B 2
H10E H 0.432514 0.894337 0.728362 0.050 Uiso 0.44(5) 1 calc R U P B 2
H10F H 0.389037 0.836792 0.738862 0.050 Uiso 0.44(5) 1 calc R U P B 2
C11A C 0.4548(10) 0.7502(6) 0.6804(9) 0.040(3) Uani 0.44(5) 1 d D U P B 2
H11D H 0.439333 0.757887 0.640583 0.061 Uiso 0.44(5) 1 calc R U P B 2
H11E H 0.423421 0.730764 0.704348 0.061 Uiso 0.44(5) 1 calc R U P B 2
H11F H 0.489747 0.723001 0.678167 0.061 Uiso 0.44(5) 1 calc R U P B 2
C12A C 0.5023(9) 0.8028(11) 0.7680(6) 0.038(3) Uani 0.44(5) 1 d D U P B 2
H12D H 0.537796 0.776494 0.763867 0.057 Uiso 0.44(5) 1 calc R U P B 2
H12E H 0.473749 0.783504 0.795212 0.057 Uiso 0.44(5) 1 calc R U P B 2
H12F H 0.514456 0.842929 0.783698 0.057 Uiso 0.44(5) 1 calc R U P B 2
O6 O 0.74708(4) 0.73300(4) 0.47304(4) 0.02030(19) Uani 1 1 d D U . . .
C13 C 0.76713(6) 0.79499(6) 0.46227(6) 0.0237(3) Uani 1 1 d D U . . .
C14 C 0.7543(3) 0.83517(19) 0.51593(18) 0.0293(8) Uani 0.83(4) 1 d D U P C 1
H14A H 0.764800 0.877901 0.506904 0.044 Uiso 0.83(4) 1 calc R U P C 1
H14B H 0.778421 0.820845 0.549425 0.044 Uiso 0.83(4) 1 calc R U P C 1
H14C H 0.711605 0.832585 0.525954 0.044 Uiso 0.83(4) 1 calc R U P C 1
C15 C 0.7315(3) 0.8173(2) 0.4091(3) 0.0370(10) Uani 0.83(4) 1 d D U P C 1
H15A H 0.745190 0.858495 0.397899 0.056 Uiso 0.83(4) 1 calc R U P C 1
H15B H 0.688676 0.818778 0.419119 0.056 Uiso 0.83(4) 1 calc R U P C 1
H15C H 0.737574 0.789014 0.375956 0.056 Uiso 0.83(4) 1 calc R U P C 1
C16 C 0.83408(14) 0.79304(16) 0.4487(3) 0.0381(9) Uani 0.83(4) 1 d D U P C 1
H16A H 0.841172 0.766358 0.414587 0.057 Uiso 0.83(4) 1 calc R U P C 1
H16B H 0.855794 0.776878 0.483000 0.057 Uiso 0.83(4) 1 calc R U P C 1
H16C H 0.848369 0.834640 0.439882 0.057 Uiso 0.83(4) 1 calc R U P C 1
C14A C 0.7652(14) 0.8306(6) 0.5198(5) 0.032(4) Uani 0.17(4) 1 d D U P C 2
H14D H 0.781030 0.872117 0.513358 0.047 Uiso 0.17(4) 1 calc R U P C 2
H14E H 0.789680 0.809496 0.549425 0.047 Uiso 0.17(4) 1 calc R U P C 2
H14F H 0.723585 0.833294 0.533669 0.047 Uiso 0.17(4) 1 calc R U P C 2
C15A C 0.7245(10) 0.8229(7) 0.4168(10) 0.030(4) Uani 0.17(4) 1 d D U P C 2
H15D H 0.735859 0.865755 0.409365 0.045 Uiso 0.17(4) 1 calc R U P C 2
H15E H 0.683266 0.821422 0.431854 0.045 Uiso 0.17(4) 1 calc R U P C 2
H15F H 0.726999 0.799526 0.379893 0.045 Uiso 0.17(4) 1 calc R U P C 2
C16A C 0.8309(6) 0.7915(7) 0.4378(14) 0.040(4) Uani 0.17(4) 1 d D U P C 2
H16D H 0.830479 0.769295 0.400140 0.060 Uiso 0.17(4) 1 calc R U P C 2
H16E H 0.856670 0.769719 0.465915 0.060 Uiso 0.17(4) 1 calc R U P C 2
H16F H 0.846359 0.833127 0.431579 0.060 Uiso 0.17(4) 1 calc R U P C 2
O7 O 0.81618(4) 0.69509(4) 0.55966(4) 0.02024(19) Uani 1 1 d D U . . .
C17 C 0.83870(6) 0.67182(6) 0.61539(6) 0.0223(3) Uani 1 1 d D U . . .
C18 C 0.8263(9) 0.7189(7) 0.6626(7) 0.033(2) Uani 0.54(4) 1 d D U P D 1
H18A H 0.844345 0.758231 0.651299 0.050 Uiso 0.54(4) 1 calc R U P D 1
H18B H 0.843604 0.705002 0.700041 0.050 Uiso 0.54(4) 1 calc R U P D 1
H18C H 0.782790 0.724006 0.667108 0.050 Uiso 0.54(4) 1 calc R U P D 1
C19 C 0.8090(7) 0.6097(4) 0.6307(7) 0.0231(17) Uani 0.54(4) 1 d D U P D 1
H19A H 0.816944 0.580103 0.599074 0.035 Uiso 0.54(4) 1 calc R U P D 1
H19B H 0.765585 0.615428 0.635008 0.035 Uiso 0.54(4) 1 calc R U P D 1
H19C H 0.825718 0.594150 0.667867 0.035 Uiso 0.54(4) 1 calc R U P D 1
C20 C 0.9060(4) 0.6622(8) 0.6053(7) 0.0297(18) Uani 0.54(4) 1 d D U P D 1
H20A H 0.911956 0.631741 0.573941 0.045 Uiso 0.54(4) 1 calc R U P D 1
H20B H 0.924652 0.647423 0.641812 0.045 Uiso 0.54(4) 1 calc R U P D 1
H20C H 0.924518 0.701204 0.593626 0.045 Uiso 0.54(4) 1 calc R U P D 1
C18A C 0.8183(10) 0.7165(8) 0.6645(7) 0.029(2) Uani 0.46(4) 1 d D U P D 2
H18D H 0.833158 0.757924 0.655698 0.043 Uiso 0.46(4) 1 calc R U P D 2
H18E H 0.834553 0.702840 0.702486 0.043 Uiso 0.46(4) 1 calc R U P D 2
H18F H 0.774361 0.717107 0.666394 0.043 Uiso 0.46(4) 1 calc R U P D 2
C19A C 0.8161(10) 0.6078(6) 0.6270(9) 0.029(2) Uani 0.46(4) 1 d D U P D 2
H19D H 0.772240 0.608496 0.630631 0.043 Uiso 0.46(4) 1 calc R U P D 2
H19E H 0.833737 0.592257 0.663703 0.043 Uiso 0.46(4) 1 calc R U P D 2
H19F H 0.827578 0.580875 0.594185 0.043 Uiso 0.46(4) 1 calc R U P D 2
C20A C 0.9073(4) 0.6735(9) 0.6110(9) 0.029(2) Uani 0.46(4) 1 d D U P D 2
H20D H 0.920450 0.647722 0.578024 0.044 Uiso 0.46(4) 1 calc R U P D 2
H20E H 0.924788 0.658015 0.647830 0.044 Uiso 0.46(4) 1 calc R U P D 2
H20F H 0.920571 0.715925 0.604477 0.044 Uiso 0.46(4) 1 calc R U P D 2
O8 O 0.73994(4) 0.61775(4) 0.50216(4) 0.01935(18) Uani 1 1 d D U . . .
C21 C 0.76810(6) 0.58719(6) 0.45251(6) 0.0231(3) Uani 1 1 d D U . . .
C22 C 0.7502(5) 0.5199(3) 0.4565(6) 0.0284(13) Uani 0.67(4) 1 d D U P E 1
H22A H 0.706332 0.516472 0.454446 0.043 Uiso 0.67(4) 1 calc R U P E 1
H22B H 0.764402 0.502778 0.493940 0.043 Uiso 0.67(4) 1 calc R U P E 1
H22C H 0.768202 0.497219 0.423610 0.043 Uiso 0.67(4) 1 calc R U P E 1
C23 C 0.8367(3) 0.5935(6) 0.4541(6) 0.0276(14) Uani 0.67(4) 1 d D U P E 1
H23A H 0.854281 0.570918 0.420921 0.041 Uiso 0.67(4) 1 calc R U P E 1
H23B H 0.852064 0.576676 0.491303 0.041 Uiso 0.67(4) 1 calc R U P E 1
H23C H 0.847714 0.637045 0.451175 0.041 Uiso 0.67(4) 1 calc R U P E 1
C24 C 0.7445(6) 0.6152(6) 0.3949(3) 0.0338(16) Uani 0.67(4) 1 d D U P E 1
H24A H 0.761742 0.593120 0.361272 0.051 Uiso 0.67(4) 1 calc R U P E 1
H24B H 0.755962 0.658611 0.392923 0.051 Uiso 0.67(4) 1 calc R U P E 1
H24C H 0.700601 0.611706 0.393839 0.051 Uiso 0.67(4) 1 calc R U P E 1
C22A C 0.7583(11) 0.5183(5) 0.4655(10) 0.028(3) Uani 0.33(4) 1 d D U P E 2
H22D H 0.776622 0.493691 0.434123 0.042 Uiso 0.33(4) 1 calc R U P E 2
H22E H 0.715142 0.509671 0.467342 0.042 Uiso 0.33(4) 1 calc R U P E 2
H22F H 0.776905 0.507867 0.503430 0.042 Uiso 0.33(4) 1 calc R U P E 2
C23A C 0.8347(5) 0.6026(12) 0.4530(11) 0.026(3) Uani 0.33(4) 1 d D U P E 2
H23D H 0.854896 0.580188 0.421170 0.039 Uiso 0.33(4) 1 calc R U P E 2
H23E H 0.852063 0.590549 0.491042 0.039 Uiso 0.33(4) 1 calc R U P E 2
H23F H 0.839994 0.646857 0.447171 0.039 Uiso 0.33(4) 1 calc R U P E 2
C24A C 0.7369(10) 0.6058(11) 0.3963(7) 0.030(2) Uani 0.33(4) 1 d D U P E 2
H24D H 0.755228 0.584316 0.362842 0.045 Uiso 0.33(4) 1 calc R U P E 2
H24E H 0.740888 0.650299 0.390697 0.045 Uiso 0.33(4) 1 calc R U P E 2
H24F H 0.694244 0.594973 0.398799 0.045 Uiso 0.33(4) 1 calc R U P E 2
O10 O 0.49961(4) 0.58920(4) 0.67459(4) 0.02100(19) Uani 1 1 d D U . . .
C25 C 0.44837(6) 0.54951(6) 0.68503(6) 0.0229(3) Uani 1 1 d D U . . .
C26 C 0.4032(6) 0.5866(6) 0.7193(6) 0.038(2) Uani 0.60(3) 1 d D U P F 1
H26A H 0.366946 0.561990 0.725705 0.056 Uiso 0.60(3) 1 calc R U P F 1
H26B H 0.392887 0.623760 0.697055 0.056 Uiso 0.60(3) 1 calc R U P F 1
H26C H 0.420437 0.598267 0.757525 0.056 Uiso 0.60(3) 1 calc R U P F 1
C27 C 0.4669(5) 0.4913(5) 0.7187(5) 0.0329(15) Uani 0.60(3) 1 d D U P F 1
H27A H 0.431324 0.465840 0.725920 0.049 Uiso 0.60(3) 1 calc R U P F 1
H27B H 0.485049 0.502909 0.756494 0.049 Uiso 0.60(3) 1 calc R U P F 1
H27C H 0.496018 0.468094 0.695215 0.049 Uiso 0.60(3) 1 calc R U P F 1
C28 C 0.4241(7) 0.5320(6) 0.6240(4) 0.0330(19) Uani 0.60(3) 1 d D U P F 1
H28A H 0.388624 0.505774 0.628539 0.049 Uiso 0.60(3) 1 calc R U P F 1
H28B H 0.455137 0.509626 0.602018 0.049 Uiso 0.60(3) 1 calc R U P F 1
H28C H 0.413122 0.569308 0.602319 0.049 Uiso 0.60(3) 1 calc R U P F 1
C26A C 0.4002(8) 0.5923(9) 0.7107(8) 0.029(2) Uani 0.40(3) 1 d D U P F 2
H26D H 0.389122 0.623254 0.681192 0.043 Uiso 0.40(3) 1 calc R U P F 2
H26E H 0.416016 0.612856 0.745928 0.043 Uiso 0.40(3) 1 calc R U P F 2
H26F H 0.364622 0.568223 0.721401 0.043 Uiso 0.40(3) 1 calc R U P F 2
C27A C 0.4654(9) 0.5018(7) 0.7311(7) 0.035(2) Uani 0.40(3) 1 d D U P F 2
H27D H 0.430579 0.475662 0.739517 0.053 Uiso 0.40(3) 1 calc R U P F 2
H27E H 0.478043 0.522641 0.767419 0.053 Uiso 0.40(3) 1 calc R U P F 2
H27F H 0.498416 0.476504 0.716181 0.053 Uiso 0.40(3) 1 calc R U P F 2
C28A C 0.4254(9) 0.5225(9) 0.6283(6) 0.029(2) Uani 0.40(3) 1 d D U P F 2
H28D H 0.416031 0.555665 0.600507 0.043 Uiso 0.40(3) 1 calc R U P F 2
H28E H 0.389095 0.498442 0.636129 0.043 Uiso 0.40(3) 1 calc R U P F 2
H28F H 0.456268 0.495726 0.611129 0.043 Uiso 0.40(3) 1 calc R U P F 2
O11 O 0.60293(4) 0.54682(4) 0.72330(4) 0.02304(19) Uani 1 1 d D U . . .
C29 C 0.62644(7) 0.58022(7) 0.77347(6) 0.0290(3) Uani 1 1 d D U . . .
C30 C 0.5903(7) 0.6380(6) 0.7870(8) 0.0353(17) Uani 0.51(5) 1 d D U P G 1
H30A H 0.592452 0.666182 0.753306 0.053 Uiso 0.51(5) 1 calc R U P G 1
H30B H 0.606863 0.658172 0.822075 0.053 Uiso 0.51(5) 1 calc R U P G 1
H30C H 0.548295 0.626851 0.794290 0.053 Uiso 0.51(5) 1 calc R U P G 1
C31 C 0.6233(10) 0.5343(8) 0.8243(6) 0.042(3) Uani 0.51(5) 1 d D U P G 1
H31A H 0.581312 0.523225 0.831724 0.063 Uiso 0.51(5) 1 calc R U P G 1
H31B H 0.640532 0.552826 0.859909 0.063 Uiso 0.51(5) 1 calc R U P G 1
H31C H 0.646086 0.497266 0.813944 0.063 Uiso 0.51(5) 1 calc R U P G 1
C32 C 0.6922(5) 0.5969(9) 0.7598(9) 0.035(2) Uani 0.51(5) 1 d D U P G 1
H32A H 0.714708 0.559474 0.750539 0.053 Uiso 0.51(5) 1 calc R U P G 1
H32B H 0.710120 0.617111 0.794191 0.053 Uiso 0.51(5) 1 calc R U P G 1
H32C H 0.693490 0.624894 0.725883 0.053 Uiso 0.51(5) 1 calc R U P G 1
C30A C 0.5821(8) 0.6310(8) 0.7903(9) 0.043(3) Uani 0.49(5) 1 d D U P G 2
H30D H 0.579083 0.660701 0.757930 0.065 Uiso 0.49(5) 1 calc R U P G 2
H30E H 0.596185 0.651881 0.826009 0.065 Uiso 0.49(5) 1 calc R U P G 2
H30F H 0.542475 0.612862 0.797736 0.065 Uiso 0.49(5) 1 calc R U P G 2
C31A C 0.6319(10) 0.5341(9) 0.8235(7) 0.041(2) Uani 0.49(5) 1 d D U P G 2
H31D H 0.592119 0.517501 0.832906 0.061 Uiso 0.49(5) 1 calc R U P G 2
H31E H 0.648601 0.554454 0.858387 0.061 Uiso 0.49(5) 1 calc R U P G 2
H31F H 0.658535 0.500475 0.811410 0.061 Uiso 0.49(5) 1 calc R U P G 2
C32A C 0.6874(6) 0.6059(10) 0.7569(9) 0.040(2) Uani 0.49(5) 1 d D U P G 2
H32D H 0.714457 0.572057 0.746409 0.059 Uiso 0.49(5) 1 calc R U P G 2
H32E H 0.704130 0.628600 0.790432 0.059 Uiso 0.49(5) 1 calc R U P G 2
H32F H 0.683123 0.633628 0.723057 0.059 Uiso 0.49(5) 1 calc R U P G 2
C33 C 0.61643(6) 0.47337(6) 0.59740(5) 0.0195(3) Uani 1 1 d . . . . .
C34 C 0.61017(7) 0.41524(6) 0.63432(6) 0.0293(3) Uani 1 1 d . . . . .
H34A H 0.569250 0.399122 0.630459 0.044 Uiso 1 1 calc R U . . .
H34B H 0.618292 0.424825 0.675817 0.044 Uiso 1 1 calc R U . . .
H34C H 0.638921 0.384350 0.620432 0.044 Uiso 1 1 calc R U . . .
C35 C 0.67878(6) 0.50140(6) 0.60449(6) 0.0246(3) Uani 1 1 d . . . . .
H35A H 0.709076 0.472298 0.590221 0.037 Uiso 1 1 calc R U . . .
H35B H 0.686110 0.510421 0.646251 0.037 Uiso 1 1 calc R U . . .
H35C H 0.681239 0.539511 0.581554 0.037 Uiso 1 1 calc R U . . .
C36 C 0.60302(6) 0.46026(6) 0.53273(6) 0.0253(3) Uani 1 1 d . . . . .
H36A H 0.607422 0.498174 0.509778 0.038 Uiso 1 1 calc R U . . .
H36B H 0.561829 0.444896 0.528866 0.038 Uiso 1 1 calc R U . . .
H36C H 0.631174 0.429266 0.517900 0.038 Uiso 1 1 calc R U . . .
O13 O 0.5768(7) 0.7090(6) 0.5340(4) 0.0255(12) Uani 0.53(3) 1 d D U P H 1
C37 C 0.5501(5) 0.6866(5) 0.4806(4) 0.0230(14) Uani 0.53(3) 1 d D U P H 1
C38 C 0.4827(5) 0.6969(8) 0.4862(8) 0.038(2) Uani 0.53(3) 1 d D U P H 1
H38A H 0.463812 0.691700 0.447435 0.057 Uiso 0.53(3) 1 calc R U P H 1
H38B H 0.475169 0.738605 0.500687 0.057 Uiso 0.53(3) 1 calc R U P H 1
H38C H 0.465856 0.666984 0.513930 0.057 Uiso 0.53(3) 1 calc R U P H 1
C39 C 0.5751(7) 0.7267(6) 0.4316(5) 0.0422(18) Uani 0.53(3) 1 d D U P H 1
H39A H 0.556346 0.715193 0.394011 0.063 Uiso 0.53(3) 1 calc R U P H 1
H39B H 0.618662 0.720743 0.428807 0.063 Uiso 0.53(3) 1 calc R U P H 1
H39C H 0.566463 0.769911 0.440157 0.063 Uiso 0.53(3) 1 calc R U P H 1
C40 C 0.5638(6) 0.6195(4) 0.4719(5) 0.0302(15) Uani 0.53(3) 1 d D U P H 1
H40A H 0.542655 0.604528 0.436804 0.045 Uiso 0.53(3) 1 calc R U P H 1
H40B H 0.550368 0.596332 0.506586 0.045 Uiso 0.53(3) 1 calc R U P H 1
H40C H 0.607114 0.614018 0.466699 0.045 Uiso 0.53(3) 1 calc R U P H 1
O13A O 0.5764(8) 0.6988(8) 0.5339(5) 0.0302(18) Uani 0.47(3) 1 d D U P H 2
C37A C 0.5450(6) 0.6920(5) 0.4786(5) 0.0225(15) Uani 0.47(3) 1 d D U P H 2
C38A C 0.4793(5) 0.6998(9) 0.4937(9) 0.033(2) Uani 0.47(3) 1 d D U P H 2
H38D H 0.470786 0.743268 0.501171 0.050 Uiso 0.47(3) 1 calc R U P H 2
H38E H 0.469780 0.675705 0.529081 0.050 Uiso 0.47(3) 1 calc R U P H 2
H38F H 0.454602 0.685331 0.460664 0.050 Uiso 0.47(3) 1 calc R U P H 2
C39A C 0.5691(8) 0.7388(7) 0.4352(7) 0.042(2) Uani 0.47(3) 1 d D U P H 2
H39D H 0.550843 0.732014 0.396440 0.063 Uiso 0.47(3) 1 calc R U P H 2
H39E H 0.612807 0.734445 0.432158 0.063 Uiso 0.47(3) 1 calc R U P H 2
H39F H 0.559305 0.780301 0.449069 0.063 Uiso 0.47(3) 1 calc R U P H 2
C40A C 0.5614(7) 0.6275(6) 0.4585(7) 0.040(2) Uani 0.47(3) 1 d D U P H 2
H40D H 0.546432 0.620804 0.418309 0.061 Uiso 0.47(3) 1 calc R U P H 2
H40E H 0.543211 0.597298 0.485162 0.061 Uiso 0.47(3) 1 calc R U P H 2
H40F H 0.605176 0.622706 0.458971 0.061 Uiso 0.47(3) 1 calc R U P H 2

loop_
_atom_site_aniso_label
_atom_site_aniso_U_11
_atom_site_aniso_U_22
_atom_site_aniso_U_33
_atom_site_aniso_U_23
_atom_site_aniso_U_13
_atom_site_aniso_U_12
Ti1 0.01457(11) 0.01539(11) 0.01407(10) 0.00015(8) -0.00044(8) 0.00016(8)
Si1 0.01707(17) 0.01508(16) 0.01904(16) 0.00055(12) 0.00112(13) 0.00203(12)
Si2 0.01416(16) 0.01809(16) 0.01465(15) 0.00131(12) 0.00009(12) 0.00019(12)
Si3 0.02143(17) 0.01518(16) 0.01490(16) -0.00042(12) 0.00190(13) -0.00267(13)
O1 0.0231(5) 0.0171(4) 0.0218(4) -0.0010(3) 0.0004(4) 0.0037(3)
O2 0.0208(5) 0.0228(5) 0.0274(5) -0.0063(4) -0.0027(4) 0.0031(4)
O5 0.0178(4) 0.0223(4) 0.0203(4) -0.0008(3) 0.0027(3) 0.0010(3)
O9 0.0289(5) 0.0183(4) 0.0264(5) 0.0002(4) 0.0057(4) -0.0044(4)
O12 0.0204(4) 0.0195(4) 0.0198(4) -0.0037(3) 0.0008(3) 0.0008(3)
C1 0.0209(6) 0.0247(7) 0.0269(7) -0.0038(5) -0.0040(5) 0.0015(5)
C2 0.0317(8) 0.0280(7) 0.0352(8) -0.0072(6) -0.0075(6) 0.0002(6)
C3 0.0368(8) 0.0313(7) 0.0326(8) 0.0002(6) -0.0092(6) 0.0026(6)
C4 0.0243(7) 0.0364(8) 0.0355(8) -0.0065(6) 0.0039(6) -0.0030(6)
O3 0.0247(5) 0.0224(5) 0.0254(5) 0.0063(4) 0.0024(4) 0.0043(4)
C5 0.0272(7) 0.0191(6) 0.0261(7) 0.0056(5) -0.0019(5) 0.0025(5)
C6 0.058(4) 0.0190(16) 0.039(2) -0.0010(14) -0.004(2) 0.0028(19)
C7 0.034(2) 0.047(3) 0.037(3) 0.000(2) -0.0090(18) 0.0031(17)
C8 0.045(3) 0.041(4) 0.048(3) 0.024(3) 0.012(3) 0.006(2)
C6A 0.068(6) 0.022(3) 0.042(4) 0.003(2) -0.009(4) 0.007(3)
C7A 0.030(3) 0.048(5) 0.034(5) 0.023(4) -0.008(3) 0.000(3)
C8A 0.043(4) 0.035(5) 0.035(3) 0.014(3) 0.001(3) -0.001(3)
O4 0.0203(4) 0.0242(5) 0.0243(5) 0.0025(4) 0.0029(4) 0.0020(4)
C9 0.0212(6) 0.0224(6) 0.0238(6) -0.0001(5) 0.0054(5) -0.0016(5)
C10 0.023(3) 0.034(3) 0.037(5) 0.004(3) 0.011(3) 0.005(2)
C11 0.032(3) 0.029(3) 0.021(2) 0.0044(16) 0.0043(18) 0.000(2)
C12 0.030(3) 0.028(2) 0.037(3) -0.0054(19) 0.006(2) -0.010(2)
C10A 0.030(4) 0.040(5) 0.032(5) -0.006(4) 0.001(3) 0.005(3)
C11A 0.037(4) 0.029(3) 0.055(6) -0.008(3) 0.000(4) -0.004(3)
C12A 0.042(4) 0.036(6) 0.036(4) 0.003(3) 0.000(3) 0.002(3)
O6 0.0227(4) 0.0206(4) 0.0176(4) 0.0039(3) -0.0027(4) -0.0021(3)
C13 0.0279(7) 0.0214(6) 0.0219(6) 0.0062(5) -0.0012(5) -0.0043(5)
C14 0.0350(17) 0.0244(12) 0.0285(12) 0.0000(9) -0.0056(10) 0.0011(11)
C15 0.0530(17) 0.0296(15) 0.0285(15) 0.0100(12) -0.0108(13) -0.0007(12)
C16 0.0326(13) 0.0412(16) 0.0404(19) 0.0075(12) 0.0101(12) -0.0091(11)
C14A 0.043(8) 0.019(5) 0.033(5) 0.004(4) -0.010(4) -0.001(5)
C15A 0.052(6) 0.022(6) 0.016(5) -0.005(4) -0.008(4) 0.005(5)
C16A 0.033(5) 0.050(8) 0.037(7) 0.018(5) -0.002(4) -0.003(4)
O7 0.0170(4) 0.0263(5) 0.0175(4) 0.0048(3) -0.0024(3) -0.0014(3)
C17 0.0200(6) 0.0284(7) 0.0185(6) 0.0049(5) -0.0052(5) -0.0004(5)
C18 0.034(4) 0.039(3) 0.028(3) -0.001(2) -0.008(2) 0.001(3)
C19 0.026(4) 0.022(2) 0.021(3) 0.0090(19) 0.000(2) -0.0003(18)
C20 0.023(2) 0.036(4) 0.031(3) 0.006(2) -0.0082(16) -0.0052(17)
C18A 0.035(5) 0.032(3) 0.019(3) -0.003(2) -0.007(3) -0.002(3)
C19A 0.022(4) 0.040(4) 0.025(4) 0.007(3) -0.004(3) 0.001(2)
C20A 0.018(2) 0.040(5) 0.030(4) 0.004(4) -0.005(2) 0.001(2)
O8 0.0200(4) 0.0198(4) 0.0183(4) -0.0018(3) 0.0031(3) 0.0004(3)
C21 0.0244(7) 0.0248(6) 0.0200(6) -0.0053(5) 0.0046(5) 0.0011(5)
C22 0.029(3) 0.0257(16) 0.030(3) -0.0071(13) 0.005(2) -0.0020(13)
C23 0.0245(18) 0.024(3) 0.034(2) -0.0053(19) 0.0081(17) -0.0024(16)
C24 0.044(3) 0.039(4) 0.0186(16) -0.0058(15) -0.0030(17) 0.004(2)
C22A 0.026(5) 0.026(3) 0.032(6) -0.011(3) 0.009(4) 0.000(2)
C23A 0.028(3) 0.026(5) 0.024(4) -0.006(3) 0.012(3) 0.009(3)
C24A 0.036(5) 0.029(5) 0.026(3) -0.005(3) 0.000(3) -0.003(3)
O10 0.0229(5) 0.0190(4) 0.0212(4) -0.0009(3) 0.0043(4) -0.0021(3)
C25 0.0210(6) 0.0228(6) 0.0248(6) 0.0004(5) 0.0027(5) -0.0045(5)
C26 0.034(3) 0.035(3) 0.044(4) -0.009(3) 0.016(3) -0.006(2)
C27 0.029(2) 0.031(2) 0.038(3) 0.013(2) 0.004(2) -0.006(2)
C28 0.032(3) 0.031(3) 0.036(3) -0.007(2) -0.006(2) -0.002(2)
C26A 0.025(3) 0.037(4) 0.023(3) -0.004(3) 0.005(2) -0.004(3)
C27A 0.031(3) 0.035(4) 0.039(4) 0.012(3) 0.000(4) -0.010(3)
C28A 0.027(4) 0.030(5) 0.029(3) -0.007(3) 0.004(3) -0.006(3)
O11 0.0285(5) 0.0234(5) 0.0172(4) -0.0017(3) -0.0026(4) -0.0023(4)
C29 0.0331(8) 0.0355(7) 0.0183(6) -0.0066(5) -0.0047(5) -0.0014(6)
C30 0.034(3) 0.042(3) 0.029(3) -0.013(2) 0.002(2) -0.002(2)
C31 0.050(5) 0.057(4) 0.019(3) 0.003(3) -0.012(3) -0.001(3)
C32 0.031(3) 0.043(4) 0.031(4) -0.009(3) -0.005(2) -0.009(2)
C30A 0.054(5) 0.046(4) 0.030(4) -0.020(3) -0.010(3) 0.008(3)
C31A 0.042(4) 0.055(4) 0.026(3) 0.004(3) -0.005(3) -0.003(3)
C32A 0.039(3) 0.047(5) 0.033(3) -0.008(3) -0.012(2) -0.005(3)
C33 0.0212(6) 0.0169(6) 0.0203(6) -0.0011(5) 0.0017(5) 0.0015(5)
C34 0.0323(8) 0.0223(7) 0.0334(7) 0.0067(6) 0.0027(6) 0.0002(6)
C35 0.0232(7) 0.0251(7) 0.0255(7) -0.0029(5) 0.0018(5) -0.0016(5)
C36 0.0283(7) 0.0253(7) 0.0224(6) -0.0065(5) 0.0002(5) 0.0011(5)
O13 0.0282(19) 0.027(3) 0.0210(17) -0.0022(14) -0.0110(13) 0.0003(18)
C37 0.017(2) 0.027(3) 0.025(2) 0.0020(17) -0.0091(16) 0.0006(17)
C38 0.031(3) 0.024(3) 0.059(5) -0.010(3) -0.011(3) 0.007(2)
C39 0.061(4) 0.035(4) 0.030(2) 0.001(2) -0.005(2) 0.004(3)
C40 0.032(2) 0.020(2) 0.038(3) -0.006(2) -0.006(3) 0.0058(18)
O13A 0.027(2) 0.037(4) 0.026(2) 0.000(2) -0.0088(16) 0.001(3)
C37A 0.028(3) 0.019(2) 0.021(2) -0.0074(19) -0.0113(19) 0.0037(19)
C38A 0.018(3) 0.037(5) 0.045(4) -0.007(3) -0.008(2) 0.002(2)
C39A 0.056(4) 0.039(4) 0.032(3) 0.007(3) 0.008(2) 0.001(3)
C40A 0.036(3) 0.035(3) 0.050(5) 0.000(3) -0.008(4) 0.005(2)

loop_
_atom_type_symbol
_atom_type_description
_atom_type_scat_dispersion_real
_atom_type_scat_dispersion_imag
_atom_type_scat_source
C C 0.0033 0.0016 'International Tables Vol C Tables 4.2.6.8 and 6.1.1.4'
H H 0.0000 0.0000 'International Tables Vol C Tables 4.2.6.8 and 6.1.1.4'
O O 0.0106 0.0060 'International Tables Vol C Tables 4.2.6.8 and 6.1.1.4'
Si Si 0.0817 0.0704 'International Tables Vol C Tables 4.2.6.8 and 6.1.1.4'
Ti Ti 0.2776 0.4457 'International Tables Vol C Tables 4.2.6.8 and 6.1.1.4'

loop_
_geom_angle_atom_site_label_1
_geom_angle_atom_site_label_2
_geom_angle_atom_site_label_3
_geom_angle
_geom_angle_site_symmetry_1
_geom_angle_site_symmetry_3
_geom_angle_publ_flag
O13A Ti1 O9 107.5(6) . . ?
O13 Ti1 O9 113.9(5) . . ?
O13A Ti1 O5 108.5(7) . . ?
O13 Ti1 O5 108.4(6) . . ?
O9 Ti1 O5 109.26(4) . . ?
O13A Ti1 O1 114.3(6) . . ?
O13 Ti1 O1 108.1(4) . . ?
O9 Ti1 O1 107.19(4) . . ?
O5 Ti1 O1 110.04(4) . . ?
O4 Si1 O2 107.56(5) . . ?
O4 Si1 O1 113.85(5) . . ?
O2 Si1 O1 110.17(5) . . ?
O4 Si1 O3 107.27(5) . . ?
O2 Si1 O3 112.83(5) . . ?
O1 Si1 O3 105.25(5) . . ?
O6 Si2 O5 112.82(5) . . ?
O6 Si2 O7 108.30(5) . . ?
O5 Si2 O7 109.47(5) . . ?
O6 Si2 O8 106.55(5) . . ?
O5 Si2 O8 105.89(5) . . ?
O7 Si2 O8 113.86(5) . . ?
O12 Si3 O10 107.26(5) . . ?
O12 Si3 O9 112.07(5) . . ?
O10 Si3 O9 105.99(5) . . ?
O12 Si3 O11 108.06(5) . . ?
O10 Si3 O11 113.57(5) . . ?
O9 Si3 O11 109.92(5) . . ?
Si1 O1 Ti1 147.17(6) . . ?
C1 O2 Si1 129.77(8) . . ?
Si2 O5 Ti1 151.65(6) . . ?
Si3 O9 Ti1 163.22(7) . . ?
C33 O12 Si3 133.05(8) . . ?
O2 C1 C4 110.92(11) . . ?
O2 C1 C3 107.70(11) . . ?
C4 C1 C3 111.11(12) . . ?
O2 C1 C2 105.68(10) . . ?
C4 C1 C2 109.79(12) . . ?
C3 C1 C2 111.50(12) . . ?
C1 C2 H2A 109.5 . . ?
C1 C2 H2B 109.5 . . ?
H2A C2 H2B 109.5 . . ?
C1 C2 H2C 109.5 . . ?
H2A C2 H2C 109.5 . . ?
H2B C2 H2C 109.5 . . ?
C1 C3 H3A 109.5 . . ?
C1 C3 H3B 109.5 . . ?
H3A C3 H3B 109.5 . . ?
C1 C3 H3C 109.5 . . ?
H3A C3 H3C 109.5 . . ?
H3B C3 H3C 109.5 . . ?
C1 C4 H4A 109.5 . . ?
C1 C4 H4B 109.5 . . ?
H4A C4 H4B 109.5 . . ?
C1 C4 H4C 109.5 . . ?
H4A C4 H4C 109.5 . . ?
H4B C4 H4C 109.5 . . ?
C5 O3 Si1 131.24(8) . . ?
O3 C5 C7A 111.7(6) . . ?
O3 C5 C8 106.0(5) . . ?
O3 C5 C6A 108.6(6) . . ?
C7A C5 C6A 113.8(7) . . ?
O3 C5 C7 107.6(4) . . ?
C8 C5 C7 110.2(5) . . ?
O3 C5 C6 111.1(4) . . ?
C8 C5 C6 111.4(5) . . ?
C7 C5 C6 110.4(4) . . ?
O3 C5 C8A 104.2(8) . . ?
C7A C5 C8A 109.4(9) . . ?
C6A C5 C8A 108.8(8) . . ?
C5 C6 H6A 109.5 . . ?
C5 C6 H6B 109.5 . . ?
H6A C6 H6B 109.5 . . ?
C5 C6 H6C 109.5 . . ?
H6A C6 H6C 109.5 . . ?
H6B C6 H6C 109.5 . . ?
C5 C7 H7A 109.5 . . ?
C5 C7 H7B 109.5 . . ?
H7A C7 H7B 109.5 . . ?
C5 C7 H7C 109.5 . . ?
H7A C7 H7C 109.5 . . ?
H7B C7 H7C 109.5 . . ?
C5 C8 H8A 109.5 . . ?
C5 C8 H8B 109.5 . . ?
H8A C8 H8B 109.5 . . ?
C5 C8 H8C 109.5 . . ?
H8A C8 H8C 109.5 . . ?
H8B C8 H8C 109.5 . . ?
C5 C6A H6D 109.5 . . ?
C5 C6A H6E 109.5 . . ?
H6D C6A H6E 109.5 . . ?
C5 C6A H6F 109.5 . . ?
H6D C6A H6F 109.5 . . ?
H6E C6A H6F 109.5 . . ?
C5 C7A H7D 109.5 . . ?
C5 C7A H7E 109.5 . . ?
H7D C7A H7E 109.5 . . ?
C5 C7A H7F 109.5 . . ?
H7D C7A H7F 109.5 . . ?
H7E C7A H7F 109.5 . . ?
C5 C8A H8D 109.5 . . ?
C5 C8A H8E 109.5 . . ?
H8D C8A H8E 109.5 . . ?
C5 C8A H8F 109.5 . . ?
H8D C8A H8F 109.5 . . ?
H8E C8A H8F 109.5 . . ?
C9 O4 Si1 133.99(8) . . ?
O4 C9 C12A 113.2(9) . . ?
O4 C9 C12 110.3(5) . . ?
O4 C9 C10 106.0(6) . . ?
C12 C9 C10 110.9(8) . . ?
O4 C9 C10A 103.1(9) . . ?
C12A C9 C10A 111.3(11) . . ?
O4 C9 C11A 105.6(8) . . ?
C12A C9 C11A 112.6(9) . . ?
C10A C9 C11A 110.5(10) . . ?
O4 C9 C11 108.7(6) . . ?
C12 C9 C11 110.0(7) . . ?
C10 C9 C11 110.8(8) . . ?
C9 C10 H10A 109.5 . . ?
C9 C10 H10B 109.5 . . ?
H10A C10 H10B 109.5 . . ?
C9 C10 H10C 109.5 . . ?
H10A C10 H10C 109.5 . . ?
H10B C10 H10C 109.5 . . ?
C9 C11 H11A 109.5 . . ?
C9 C11 H11B 109.5 . . ?
H11A C11 H11B 109.5 . . ?
C9 C11 H11C 109.5 . . ?
H11A C11 H11C 109.5 . . ?
H11B C11 H11C 109.5 . . ?
C9 C12 H12A 109.5 . . ?
C9 C12 H12B 109.5 . . ?
H12A C12 H12B 109.5 . . ?
C9 C12 H12C 109.5 . . ?
H12A C12 H12C 109.5 . . ?
H12B C12 H12C 109.5 . . ?
C9 C10A H10D 109.5 . . ?
C9 C10A H10E 109.5 . . ?
H10D C10A H10E 109.5 . . ?
C9 C10A H10F 109.5 . . ?
H10D C10A H10F 109.5 . . ?
H10E C10A H10F 109.5 . . ?
C9 C11A H11D 109.5 . . ?
C9 C11A H11E 109.5 . . ?
H11D C11A H11E 109.5 . . ?
C9 C11A H11F 109.5 . . ?
H11D C11A H11F 109.5 . . ?
H11E C11A H11F 109.5 . . ?
C9 C12A H12D 109.5 . . ?
C9 C12A H12E 109.5 . . ?
H12D C12A H12E 109.5 . . ?
C9 C12A H12F 109.5 . . ?
H12D C12A H12F 109.5 . . ?
H12E C12A H12F 109.5 . . ?
C13 O6 Si2 134.61(8) . . ?
O6 C13 C14A 108.9(5) . . ?
O6 C13 C16 108.13(16) . . ?
O6 C13 C15 105.72(17) . . ?
C16 C13 C15 111.1(2) . . ?
O6 C13 C14 110.10(17) . . ?
C16 C13 C14 111.07(19) . . ?
C15 C13 C14 110.6(2) . . ?
O6 C13 C16A 107.6(5) . . ?
C14A C13 C16A 111.4(5) . . ?
O6 C13 C15A 107.1(5) . . ?
C14A C13 C15A 111.0(5) . . ?
C16A C13 C15A 110.6(5) . . ?
C13 C14 H14A 109.5 . . ?
C13 C14 H14B 109.5 . . ?
H14A C14 H14B 109.5 . . ?
C13 C14 H14C 109.5 . . ?
H14A C14 H14C 109.5 . . ?
H14B C14 H14C 109.5 . . ?
C13 C15 H15A 109.5 . . ?
C13 C15 H15B 109.5 . . ?
H15A C15 H15B 109.5 . . ?
C13 C15 H15C 109.5 . . ?
H15A C15 H15C 109.5 . . ?
H15B C15 H15C 109.5 . . ?
C13 C16 H16A 109.5 . . ?
C13 C16 H16B 109.5 . . ?
H16A C16 H16B 109.5 . . ?
C13 C16 H16C 109.5 . . ?
H16A C16 H16C 109.5 . . ?
H16B C16 H16C 109.5 . . ?
C13 C14A H14D 109.5 . . ?
C13 C14A H14E 109.5 . . ?
H14D C14A H14E 109.5 . . ?
C13 C14A H14F 109.5 . . ?
H14D C14A H14F 109.5 . . ?
H14E C14A H14F 109.5 . . ?
C13 C15A H15D 109.5 . . ?
C13 C15A H15E 109.5 . . ?
H15D C15A H15E 109.5 . . ?
C13 C15A H15F 109.5 . . ?
H15D C15A H15F 109.5 . . ?
H15E C15A H15F 109.5 . . ?
C13 C16A H16D 109.5 . . ?
C13 C16A H16E 109.5 . . ?
H16D C16A H16E 109.5 . . ?
C13 C16A H16F 109.5 . . ?
H16D C16A H16F 109.5 . . ?
H16E C16A H16F 109.5 . . ?
C17 O7 Si2 130.35(8) . . ?
O7 C17 C19A 111.1(8) . . ?
O7 C17 C18 108.5(8) . . ?
O7 C17 C20 104.9(6) . . ?
C18 C17 C20 112.3(8) . . ?
O7 C17 C20A 106.3(8) . . ?
C19A C17 C20A 111.6(9) . . ?
O7 C17 C19 110.7(6) . . ?
C18 C17 C19 110.9(8) . . ?
C20 C17 C19 109.4(7) . . ?
O7 C17 C18A 107.8(9) . . ?
C19A C17 C18A 111.0(10) . . ?
C20A C17 C18A 108.9(9) . . ?
C17 C18 H18A 109.5 . . ?
C17 C18 H18B 109.5 . . ?
H18A C18 H18B 109.5 . . ?
C17 C18 H18C 109.5 . . ?
H18A C18 H18C 109.5 . . ?
H18B C18 H18C 109.5 . . ?
C17 C19 H19A 109.5 . . ?
C17 C19 H19B 109.5 . . ?
H19A C19 H19B 109.5 . . ?
C17 C19 H19C 109.5 . . ?
H19A C19 H19C 109.5 . . ?
H19B C19 H19C 109.5 . . ?
C17 C20 H20A 109.5 . . ?
C17 C20 H20B 109.5 . . ?
H20A C20 H20B 109.5 . . ?
C17 C20 H20C 109.5 . . ?
H20A C20 H20C 109.5 . . ?
H20B C20 H20C 109.5 . . ?
C17 C18A H18D 109.5 . . ?
C17 C18A H18E 109.5 . . ?
H18D C18A H18E 109.5 . . ?
C17 C18A H18F 109.5 . . ?
H18D C18A H18F 109.5 . . ?
H18E C18A H18F 109.5 . . ?
C17 C19A H19D 109.5 . . ?
C17 C19A H19E 109.5 . . ?
H19D C19A H19E 109.5 . . ?
C17 C19A H19F 109.5 . . ?
H19D C19A H19F 109.5 . . ?
H19E C19A H19F 109.5 . . ?
C17 C20A H20D 109.5 . . ?
C17 C20A H20E 109.5 . . ?
H20D C20A H20E 109.5 . . ?
C17 C20A H20F 109.5 . . ?
H20D C20A H20F 109.5 . . ?
H20E C20A H20F 109.5 . . ?
C21 O8 Si2 129.69(8) . . ?
O8 C21 C24A 109.5(11) . . ?
O8 C21 C22 106.4(5) . . ?
O8 C21 C23A 108.4(9) . . ?
C24A C21 C23A 113.4(11) . . ?
O8 C21 C24 109.3(5) . . ?
C22 C21 C24 110.0(5) . . ?
O8 C21 C23 111.8(5) . . ?
C22 C21 C23 110.3(5) . . ?
C24 C21 C23 109.0(6) . . ?
O8 C21 C22A 103.6(9) . . ?
C24A C21 C22A 111.0(10) . . ?
C23A C21 C22A 110.5(11) . . ?
C21 C22 H22A 109.5 . . ?
C21 C22 H22B 109.5 . . ?
H22A C22 H22B 109.5 . . ?
C21 C22 H22C 109.5 . . ?
H22A C22 H22C 109.5 . . ?
H22B C22 H22C 109.5 . . ?
C21 C23 H23A 109.5 . . ?
C21 C23 H23B 109.5 . . ?
H23A C23 H23B 109.5 . . ?
C21 C23 H23C 109.5 . . ?
H23A C23 H23C 109.5 . . ?
H23B C23 H23C 109.5 . . ?
C21 C24 H24A 109.5 . . ?
C21 C24 H24B 109.5 . . ?
H24A C24 H24B 109.5 . . ?
C21 C24 H24C 109.5 . . ?
H24A C24 H24C 109.5 . . ?
H24B C24 H24C 109.5 . . ?
C21 C22A H22D 109.5 . . ?
C21 C22A H22E 109.5 . . ?
H22D C22A H22E 109.5 . . ?
C21 C22A H22F 109.5 . . ?
H22D C22A H22F 109.5 . . ?
H22E C22A H22F 109.5 . . ?
C21 C23A H23D 109.5 . . ?
C21 C23A H23E 109.5 . . ?
H23D C23A H23E 109.5 . . ?
C21 C23A H23F 109.5 . . ?
H23D C23A H23F 109.5 . . ?
H23E C23A H23F 109.5 . . ?
C21 C24A H24D 109.5 . . ?
C21 C24A H24E 109.5 . . ?
H24D C24A H24E 109.5 . . ?
C21 C24A H24F 109.5 . . ?
H24D C24A H24F 109.5 . . ?
H24E C24A H24F 109.5 . . ?
C25 O10 Si3 129.05(8) . . ?
O10 C25 C28A 111.1(8) . . ?
O10 C25 C26 106.9(6) . . ?
O10 C25 C27A 108.8(7) . . ?
C28A C25 C27A 113.9(9) . . ?
O10 C25 C28 106.1(6) . . ?
C26 C25 C28 111.3(7) . . ?
O10 C25 C27 111.2(5) . . ?
C26 C25 C27 111.4(6) . . ?
C28 C25 C27 109.7(6) . . ?
O10 C25 C26A 104.5(9) . . ?
C28A C25 C26A 108.9(10) . . ?
C27A C25 C26A 109.1(9) . . ?
C25 C26 H26A 109.5 . . ?
C25 C26 H26B 109.5 . . ?
H26A C26 H26B 109.5 . . ?
C25 C26 H26C 109.5 . . ?
H26A C26 H26C 109.5 . . ?
H26B C26 H26C 109.5 . . ?
C25 C27 H27A 109.5 . . ?
C25 C27 H27B 109.5 . . ?
H27A C27 H27B 109.5 . . ?
C25 C27 H27C 109.5 . . ?
H27A C27 H27C 109.5 . . ?
H27B C27 H27C 109.5 . . ?
C25 C28 H28A 109.5 . . ?
C25 C28 H28B 109.5 . . ?
H28A C28 H28B 109.5 . . ?
C25 C28 H28C 109.5 . . ?
H28A C28 H28C 109.5 . . ?
H28B C28 H28C 109.5 . . ?
C25 C26A H26D 109.5 . . ?
C25 C26A H26E 109.5 . . ?
H26D C26A H26E 109.5 . . ?
C25 C26A H26F 109.5 . . ?
H26D C26A H26F 109.5 . . ?
H26E C26A H26F 109.5 . . ?
C25 C27A H27D 109.5 . . ?
C25 C27A H27E 109.5 . . ?
H27D C27A H27E 109.5 . . ?
C25 C27A H27F 109.5 . . ?
H27D C27A H27F 109.5 . . ?
H27E C27A H27F 109.5 . . ?
C25 C28A H28D 109.5 . . ?
C25 C28A H28E 109.5 . . ?
H28D C28A H28E 109.5 . . ?
C25 C28A H28F 109.5 . . ?
H28D C28A H28F 109.5 . . ?
H28E C28A H28F 109.5 . . ?
C29 O11 Si3 130.94(9) . . ?
O11 C29 C32A 108.3(8) . . ?
O11 C29 C31A 106.4(9) . . ?
C32A C29 C31A 110.9(9) . . ?
O11 C29 C30 112.4(7) . . ?
O11 C29 C31 104.3(8) . . ?
C30 C29 C31 111.4(9) . . ?
O11 C29 C30A 108.9(8) . . ?
C32A C29 C30A 112.0(9) . . ?
C31A C29 C30A 110.1(10) . . ?
O11 C29 C32 107.7(8) . . ?
C30 C29 C32 110.3(8) . . ?
C31 C29 C32 110.5(9) . . ?
C29 C30 H30A 109.5 . . ?
C29 C30 H30B 109.5 . . ?
H30A C30 H30B 109.5 . . ?
C29 C30 H30C 109.5 . . ?
H30A C30 H30C 109.5 . . ?
H30B C30 H30C 109.5 . . ?
C29 C31 H31A 109.5 . . ?
C29 C31 H31B 109.5 . . ?
H31A C31 H31B 109.5 . . ?
C29 C31 H31C 109.5 . . ?
H31A C31 H31C 109.5 . . ?
H31B C31 H31C 109.5 . . ?
C29 C32 H32A 109.5 . . ?
C29 C32 H32B 109.5 . . ?
H32A C32 H32B 109.5 . . ?
C29 C32 H32C 109.5 . . ?
H32A C32 H32C 109.5 . . ?
H32B C32 H32C 109.5 . . ?
C29 C30A H30D 109.5 . . ?
C29 C30A H30E 109.5 . . ?
H30D C30A H30E 109.5 . . ?
C29 C30A H30F 109.5 . . ?
H30D C30A H30F 109.5 . . ?
H30E C30A H30F 109.5 . . ?
C29 C31A H31D 109.5 . . ?
C29 C31A H31E 109.5 . . ?
H31D C31A H31E 109.5 . . ?
C29 C31A H31F 109.5 . . ?
H31D C31A H31F 109.5 . . ?
H31E C31A H31F 109.5 . . ?
C29 C32A H32D 109.5 . . ?
C29 C32A H32E 109.5 . . ?
H32D C32A H32E 109.5 . . ?
C29 C32A H32F 109.5 . . ?
H32D C32A H32F 109.5 . . ?
H32E C32A H32F 109.5 . . ?
O12 C33 C36 105.36(10) . . ?
O12 C33 C34 107.65(10) . . ?
C36 C33 C34 110.80(11) . . ?
O12 C33 C35 111.10(10) . . ?
C36 C33 C35 110.79(11) . . ?
C34 C33 C35 110.97(11) . . ?
C33 C34 H34A 109.5 . . ?
C33 C34 H34B 109.5 . . ?
H34A C34 H34B 109.5 . . ?
C33 C34 H34C 109.5 . . ?
H34A C34 H34C 109.5 . . ?
H34B C34 H34C 109.5 . . ?
C33 C35 H35A 109.5 . . ?
C33 C35 H35B 109.5 . . ?
H35A C35 H35B 109.5 . . ?
C33 C35 H35C 109.5 . . ?
H35A C35 H35C 109.5 . . ?
H35B C35 H35C 109.5 . . ?
C33 C36 H36A 109.5 . . ?
C33 C36 H36B 109.5 . . ?
H36A C36 H36B 109.5 . . ?
C33 C36 H36C 109.5 . . ?
H36A C36 H36C 109.5 . . ?
H36B C36 H36C 109.5 . . ?
C37 O13 Ti1 152.7(11) . . ?
O13 C37 C40 111.0(9) . . ?
O13 C37 C39 105.7(9) . . ?
C40 C37 C39 112.8(8) . . ?
O13 C37 C38 106.8(10) . . ?
C40 C37 C38 110.6(9) . . ?
C39 C37 C38 109.7(9) . . ?
C37 C38 H38A 109.5 . . ?
C37 C38 H38B 109.5 . . ?
H38A C38 H38B 109.5 . . ?
C37 C38 H38C 109.5 . . ?
H38A C38 H38C 109.5 . . ?
H38B C38 H38C 109.5 . . ?
C37 C39 H39A 109.5 . . ?
C37 C39 H39B 109.5 . . ?
H39A C39 H39B 109.5 . . ?
C37 C39 H39C 109.5 . . ?
H39A C39 H39C 109.5 . . ?
H39B C39 H39C 109.5 . . ?
C37 C40 H40A 109.5 . . ?
C37 C40 H40B 109.5 . . ?
H40A C40 H40B 109.5 . . ?
C37 C40 H40C 109.5 . . ?
H40A C40 H40C 109.5 . . ?
H40B C40 H40C 109.5 . . ?
C37A O13A Ti1 173.1(15) . . ?
O13A C37A C38A 105.1(11) . . ?
O13A C37A C39A 108.8(11) . . ?
C38A C37A C39A 114.5(10) . . ?
O13A C37A C40A 103.9(10) . . ?
C38A C37A C40A 113.8(11) . . ?
C39A C37A C40A 109.9(9) . . ?
C37A C38A H38D 109.5 . . ?
C37A C38A H38E 109.5 . . ?
H38D C38A H38E 109.5 . . ?
C37A C38A H38F 109.5 . . ?
H38D C38A H38F 109.5 . . ?
H38E C38A H38F 109.5 . . ?
C37A C39A H39D 109.5 . . ?
C37A C39A H39E 109.5 . . ?
H39D C39A H39E 109.5 . . ?
C37A C39A H39F 109.5 . . ?
H39D C39A H39F 109.5 . . ?
H39E C39A H39F 109.5 . . ?
C37A C40A H40D 109.5 . . ?
C37A C40A H40E 109.5 . . ?
H40D C40A H40E 109.5 . . ?
C37A C40A H40F 109.5 . . ?
H40D C40A H40F 109.5 . . ?
H40E C40A H40F 109.5 . . ?

loop_
_geom_bond_atom_site_label_1
_geom_bond_atom_site_label_2
_geom_bond_distance
_geom_bond_site_symmetry_2
_geom_bond_publ_flag
Ti1 O13A 1.744(5) . ?
Ti1 O13 1.747(5) . ?
Ti1 O9 1.7975(9) . ?
Ti1 O5 1.8116(9) . ?
Ti1 O1 1.8147(9) . ?
Si1 O4 1.6133(9) . ?
Si1 O2 1.6215(9) . ?
Si1 O1 1.6222(9) . ?
Si1 O3 1.6257(9) . ?
Si2 O6 1.6166(9) . ?
Si2 O5 1.6229(9) . ?
Si2 O7 1.6237(9) . ?
Si2 O8 1.6245(9) . ?
Si3 O12 1.6153(9) . ?
Si3 O10 1.6198(9) . ?
Si3 O9 1.6211(9) . ?
Si3 O11 1.6227(9) . ?
O2 C1 1.4487(16) . ?
O12 C33 1.4431(15) . ?
C1 C4 1.5185(19) . ?
C1 C3 1.5219(19) . ?
C1 C2 1.5243(18) . ?
C2 H2A 0.9800 . ?
C2 H2B 0.9800 . ?
C2 H2C 0.9800 . ?
C3 H3A 0.9800 . ?
C3 H3B 0.9800 . ?
C3 H3C 0.9800 . ?
C4 H4A 0.9800 . ?
C4 H4B 0.9800 . ?
C4 H4C 0.9800 . ?
O3 C5 1.4390(15) . ?
C5 C7A 1.502(9) . ?
C5 C8 1.512(6) . ?
C5 C6A 1.516(9) . ?
C5 C7 1.525(6) . ?
C5 C6 1.532(5) . ?
C5 C8A 1.541(10) . ?
C6 H6A 0.9800 . ?
C6 H6B 0.9800 . ?
C6 H6C 0.9800 . ?
C7 H7A 0.9800 . ?
C7 H7B 0.9800 . ?
C7 H7C 0.9800 . ?
C8 H8A 0.9800 . ?
C8 H8B 0.9800 . ?
C8 H8C 0.9800 . ?
C6A H6D 0.9800 . ?
C6A H6E 0.9800 . ?
C6A H6F 0.9800 . ?
C7A H7D 0.9800 . ?
C7A H7E 0.9800 . ?
C7A H7F 0.9800 . ?
C8A H8D 0.9800 . ?
C8A H8E 0.9800 . ?
C8A H8F 0.9800 . ?
O4 C9 1.4413(15) . ?
C9 C12A 1.502(10) . ?
C9 C12 1.514(7) . ?
C9 C10 1.523(7) . ?
C9 C10A 1.525(10) . ?
C9 C11A 1.531(9) . ?
C9 C11 1.538(7) . ?
C10 H10A 0.9800 . ?
C10 H10B 0.9800 . ?
C10 H10C 0.9800 . ?
C11 H11A 0.9800 . ?
C11 H11B 0.9800 . ?
C11 H11C 0.9800 . ?
C12 H12A 0.9800 . ?
C12 H12B 0.9800 . ?
C12 H12C 0.9800 . ?
C10A H10D 0.9800 . ?
C10A H10E 0.9800 . ?
C10A H10F 0.9800 . ?
C11A H11D 0.9800 . ?
C11A H11E 0.9800 . ?
C11A H11F 0.9800 . ?
C12A H12D 0.9800 . ?
C12A H12E 0.9800 . ?
C12A H12F 0.9800 . ?
O6 C13 1.4414(15) . ?
C13 C14A 1.517(6) . ?
C13 C16 1.523(3) . ?
C13 C15 1.523(2) . ?
C13 C14 1.524(2) . ?
C13 C16A 1.525(6) . ?
C13 C15A 1.528(6) . ?
C14 H14A 0.9800 . ?
C14 H14B 0.9800 . ?
C14 H14C 0.9800 . ?
C15 H15A 0.9800 . ?
C15 H15B 0.9800 . ?
C15 H15C 0.9800 . ?
C16 H16A 0.9800 . ?
C16 H16B 0.9800 . ?
C16 H16C 0.9800 . ?
C14A H14D 0.9800 . ?
C14A H14E 0.9800 . ?
C14A H14F 0.9800 . ?
C15A H15D 0.9800 . ?
C15A H15E 0.9800 . ?
C15A H15F 0.9800 . ?
C16A H16D 0.9800 . ?
C16A H16E 0.9800 . ?
C16A H16F 0.9800 . ?
O7 C17 1.4497(14) . ?
C17 C19A 1.505(9) . ?
C17 C18 1.506(8) . ?
C17 C20 1.530(8) . ?
C17 C20A 1.531(9) . ?
C17 C19 1.544(7) . ?
C17 C18A 1.545(9) . ?
C18 H18A 0.9800 . ?
C18 H18B 0.9800 . ?
C18 H18C 0.9800 . ?
C19 H19A 0.9800 . ?
C19 H19B 0.9800 . ?
C19 H19C 0.9800 . ?
C20 H20A 0.9800 . ?
C20 H20B 0.9800 . ?
C20 H20C 0.9800 . ?
C18A H18D 0.9800 . ?
C18A H18E 0.9800 . ?
C18A H18F 0.9800 . ?
C19A H19D 0.9800 . ?
C19A H19E 0.9800 . ?
C19A H19F 0.9800 . ?
C20A H20D 0.9800 . ?
C20A H20E 0.9800 . ?
C20A H20F 0.9800 . ?
O8 C21 1.4493(15) . ?
C21 C24A 1.506(11) . ?
C21 C22 1.519(6) . ?
C21 C23A 1.519(11) . ?
C21 C24 1.533(6) . ?
C21 C23 1.535(6) . ?
C21 C22A 1.543(10) . ?
C22 H22A 0.9800 . ?
C22 H22B 0.9800 . ?
C22 H22C 0.9800 . ?
C23 H23A 0.9800 . ?
C23 H23B 0.9800 . ?
C23 H23C 0.9800 . ?
C24 H24A 0.9800 . ?
C24 H24B 0.9800 . ?
C24 H24C 0.9800 . ?
C22A H22D 0.9800 . ?
C22A H22E 0.9800 . ?
C22A H22F 0.9800 . ?
C23A H23D 0.9800 . ?
C23A H23E 0.9800 . ?
C23A H23F 0.9800 . ?
C24A H24D 0.9800 . ?
C24A H24E 0.9800 . ?
C24A H24F 0.9800 . ?
O10 C25 1.4501(15) . ?
C25 C28A 1.504(10) . ?
C25 C26 1.505(7) . ?
C25 C27A 1.520(9) . ?
C25 C28 1.533(7) . ?
C25 C27 1.534(6) . ?
C25 C26A 1.536(10) . ?
C26 H26A 0.9800 . ?
C26 H26B 0.9800 . ?
C26 H26C 0.9800 . ?
C27 H27A 0.9800 . ?
C27 H27B 0.9800 . ?
C27 H27C 0.9800 . ?
C28 H28A 0.9800 . ?
C28 H28B 0.9800 . ?
C28 H28C 0.9800 . ?
C26A H26D 0.9800 . ?
C26A H26E 0.9800 . ?
C26A H26F 0.9800 . ?
C27A H27D 0.9800 . ?
C27A H27E 0.9800 . ?
C27A H27F 0.9800 . ?
C28A H28D 0.9800 . ?
C28A H28E 0.9800 . ?
C28A H28F 0.9800 . ?
O11 C29 1.4471(15) . ?
C29 C32A 1.516(9) . ?
C29 C31A 1.519(9) . ?
C29 C30 1.524(8) . ?
C29 C31 1.527(9) . ?
C29 C30A 1.530(9) . ?
C29 C32 1.539(8) . ?
C30 H30A 0.9800 . ?
C30 H30B 0.9800 . ?
C30 H30C 0.9800 . ?
C31 H31A 0.9800 . ?
C31 H31B 0.9800 . ?
C31 H31C 0.9800 . ?
C32 H32A 0.9800 . ?
C32 H32B 0.9800 . ?
C32 H32C 0.9800 . ?
C30A H30D 0.9800 . ?
C30A H30E 0.9800 . ?
C30A H30F 0.9800 . ?
C31A H31D 0.9800 . ?
C31A H31E 0.9800 . ?
C31A H31F 0.9800 . ?
C32A H32D 0.9800 . ?
C32A H32E 0.9800 . ?
C32A H32F 0.9800 . ?
C33 C36 1.5225(17) . ?
C33 C34 1.5227(17) . ?
C33 C35 1.5248(18) . ?
C34 H34A 0.9800 . ?
C34 H34B 0.9800 . ?
C34 H34C 0.9800 . ?
C35 H35A 0.9800 . ?
C35 H35B 0.9800 . ?
C35 H35C 0.9800 . ?
C36 H36A 0.9800 . ?
C36 H36B 0.9800 . ?
C36 H36C 0.9800 . ?
O13 C37 1.432(9) . ?
C37 C40 1.503(8) . ?
C37 C39 1.519(9) . ?
C37 C38 1.522(9) . ?
C38 H38A 0.9800 . ?
C38 H38B 0.9800 . ?
C38 H38C 0.9800 . ?
C39 H39A 0.9800 . ?
C39 H39B 0.9800 . ?
C39 H39C 0.9800 . ?
C40 H40A 0.9800 . ?
C40 H40B 0.9800 . ?
C40 H40C 0.9800 . ?
O13A C37A 1.441(9) . ?
C37A C38A 1.512(10) . ?
C37A C39A 1.514(10) . ?
C37A C40A 1.521(9) . ?
C38A H38D 0.9800 . ?
C38A H38E 0.9800 . ?
C38A H38F 0.9800 . ?
C39A H39D 0.9800 . ?
C39A H39E 0.9800 . ?
C39A H39F 0.9800 . ?
C40A H40D 0.9800 . ?
C40A H40E 0.9800 . ?
C40A H40F 0.9800 . ?

loop_
_geom_torsion_atom_site_label_1
_geom_torsion_atom_site_label_2
_geom_torsion_atom_site_label_3
_geom_torsion_atom_site_label_4
_geom_torsion
_geom_torsion_site_symmetry_1
_geom_torsion_site_symmetry_2
_geom_torsion_site_symmetry_3
_geom_torsion_site_symmetry_4
_geom_torsion_publ_flag
O4 Si1 O1 Ti1 91.20(11) . . . . ?
O2 Si1 O1 Ti1 -147.88(10) . . . . ?
O3 Si1 O1 Ti1 -25.98(12) . . . . ?
O13A Ti1 O1 Si1 -23.3(7) . . . . ?
O13 Ti1 O1 Si1 -19.2(6) . . . . ?
O9 Ti1 O1 Si1 -142.33(10) . . . . ?
O5 Ti1 O1 Si1 98.96(11) . . . . ?
O4 Si1 O2 C1 164.05(10) . . . . ?
O1 Si1 O2 C1 39.44(12) . . . . ?
O3 Si1 O2 C1 -77.85(11) . . . . ?
O6 Si2 O5 Ti1 61.51(13) . . . . ?
O7 Si2 O5 Ti1 -177.82(11) . . . . ?
O8 Si2 O5 Ti1 -54.67(13) . . . . ?
O13A Ti1 O5 Si2 -13.6(6) . . . . ?
O13 Ti1 O5 Si2 -21.3(5) . . . . ?
O9 Ti1 O5 Si2 103.29(12) . . . . ?
O1 Ti1 O5 Si2 -139.27(11) . . . . ?
O12 Si3 O9 Ti1 65.9(2) . . . . ?
O10 Si3 O9 Ti1 -50.8(2) . . . . ?
O11 Si3 O9 Ti1 -173.9(2) . . . . ?
O13A Ti1 O9 Si3 -14.4(7) . . . . ?
O13 Ti1 O9 Si3 -10.6(6) . . . . ?
O5 Ti1 O9 Si3 -131.9(2) . . . . ?
O1 Ti1 O9 Si3 108.9(2) . . . . ?
O10 Si3 O12 C33 -166.75(10) . . . . ?
O9 Si3 O12 C33 77.32(11) . . . . ?
O11 Si3 O12 C33 -43.94(12) . . . . ?
Si1 O2 C1 C4 33.93(16) . . . . ?
Si1 O2 C1 C3 -87.85(13) . . . . ?
Si1 O2 C1 C2 152.86(10) . . . . ?
O4 Si1 O3 C5 37.32(12) . . . . ?
O2 Si1 O3 C5 -80.95(12) . . . . ?
O1 Si1 O3 C5 158.89(11) . . . . ?
Si1 O3 C5 C7A -69.2(8) . . . . ?
Si1 O3 C5 C8 160.2(5) . . . . ?
Si1 O3 C5 C6A 57.1(8) . . . . ?
Si1 O3 C5 C7 -81.9(4) . . . . ?
Si1 O3 C5 C6 39.0(4) . . . . ?
Si1 O3 C5 C8A 172.9(7) . . . . ?
O2 Si1 O4 C9 -76.41(12) . . . . ?
O1 Si1 O4 C9 45.95(13) . . . . ?
O3 Si1 O4 C9 161.96(11) . . . . ?
Si1 O4 C9 C12A 40.3(10) . . . . ?
Si1 O4 C9 C12 -74.0(7) . . . . ?
Si1 O4 C9 C10 165.9(8) . . . . ?
Si1 O4 C9 C10A 160.7(10) . . . . ?
Si1 O4 C9 C11A -83.4(9) . . . . ?
Si1 O4 C9 C11 46.7(6) . . . . ?
O5 Si2 O6 C13 83.42(12) . . . . ?
O7 Si2 O6 C13 -37.92(12) . . . . ?
O8 Si2 O6 C13 -160.80(11) . . . . ?
Si2 O6 C13 C14A -32.0(13) . . . . ?
Si2 O6 C13 C16 78.6(3) . . . . ?
Si2 O6 C13 C15 -162.4(4) . . . . ?
Si2 O6 C13 C14 -43.0(4) . . . . ?
Si2 O6 C13 C16A 88.8(13) . . . . ?
Si2 O6 C13 C15A -152.2(13) . . . . ?
O6 Si2 O7 C17 169.29(10) . . . . ?
O5 Si2 O7 C17 45.91(11) . . . . ?
O8 Si2 O7 C17 -72.38(11) . . . . ?
Si2 O7 C17 C19A 37.5(9) . . . . ?
Si2 O7 C17 C18 -91.6(8) . . . . ?
Si2 O7 C17 C20 148.2(6) . . . . ?
Si2 O7 C17 C20A 159.0(8) . . . . ?
Si2 O7 C17 C19 30.3(7) . . . . ?
Si2 O7 C17 C18A -84.4(9) . . . . ?
O6 Si2 O8 C21 50.25(11) . . . . ?
O5 Si2 O8 C21 170.60(10) . . . . ?
O7 Si2 O8 C21 -69.07(11) . . . . ?
Si2 O8 C21 C24A -83.7(10) . . . . ?
Si2 O8 C21 C22 168.2(5) . . . . ?
Si2 O8 C21 C23A 40.5(10) . . . . ?
Si2 O8 C21 C24 -73.1(6) . . . . ?
Si2 O8 C21 C23 47.7(6) . . . . ?
Si2 O8 C21 C22A 157.9(9) . . . . ?
O12 Si3 O10 C25 46.90(11) . . . . ?
O9 Si3 O10 C25 166.79(10) . . . . ?
O11 Si3 O10 C25 -72.43(11) . . . . ?
Si3 O10 C25 C28A -80.1(9) . . . . ?
Si3 O10 C25 C26 153.5(6) . . . . ?
Si3 O10 C25 C27A 46.1(8) . . . . ?
Si3 O10 C25 C28 -87.5(6) . . . . ?
Si3 O10 C25 C27 31.8(6) . . . . ?
Si3 O10 C25 C26A 162.6(7) . . . . ?
O12 Si3 O11 C29 164.11(11) . . . . ?
O10 Si3 O11 C29 -77.02(12) . . . . ?
O9 Si3 O11 C29 41.52(12) . . . . ?
Si3 O11 C29 C32A -80.7(9) . . . . ?
Si3 O11 C29 C31A 160.0(9) . . . . ?
Si3 O11 C29 C30 32.0(7) . . . . ?
Si3 O11 C29 C31 152.8(9) . . . . ?
Si3 O11 C29 C30A 41.3(9) . . . . ?
Si3 O11 C29 C32 -89.8(8) . . . . ?
Si3 O12 C33 C36 -148.54(9) . . . . ?
Si3 O12 C33 C34 93.17(13) . . . . ?
Si3 O12 C33 C35 -28.51(15) . . . . ?
O9 Ti1 O13 C37 -47(3) . . . . ?
O5 Ti1 O13 C37 75(3) . . . . ?
O1 Ti1 O13 C37 -166(3) . . . . ?
Ti1 O13 C37 C40 2(3) . . . . ?
Ti1 O13 C37 C39 -121(3) . . . . ?
Ti1 O13 C37 C38 122(3) . . . . ?
